data_7025809
loop_
_publ_author_name
'Buvailo, Andrii I.'
'Gumienna-Kontecka, Elzbieta'
'Pavlova, Svetlana V.'
'Fritsky, Igor O.'
'Haukka, Matti'

_publ_section_title
;
 Dimeric versus polymeric coordination in copper(II) cationic complexes
 with bis(chelating) oxime and amide ligands.
;
_journal_issue 27
_journal_name_full 'Dalton transactions (Cambridge, England : 2003)'
_journal_page_first 6266
_journal_page_last 6275
_journal_paper_doi 10.1039/c0dt00008f
_journal_volume 39
_journal_year 2010
_chemical_formula_moiety 'C38 H68 Cu4 N20 O30, 4(C H Cl3)'
_chemical_formula_sum 'C42 H72 Cl12 Cu4 N20 O30'
_chemical_formula_weight 2016.76
_chemical_name_systematic
;
?
;
_space_group_IT_number 14
_symmetry_cell_setting monoclinic
_symmetry_space_group_name_Hall '-P 2yn'
_symmetry_space_group_name_H-M 'P 1 21/n 1'
_atom_sites_solution_hydrogens mixed
_atom_sites_solution_primary direct
_atom_sites_solution_secondary difmap
_audit_creation_method SHELXL-97
_cell_angle_alpha 90.00
_cell_angle_beta 92.5420(12)
_cell_angle_gamma 90.00
_cell_formula_units_Z 2
_cell_length_a 8.9996(2)
_cell_length_b 25.7141(5)
_cell_length_c 17.1427(4)
_cell_measurement_reflns_used 11831
_cell_measurement_temperature 120(2)
_cell_measurement_theta_max 27.48
_cell_measurement_theta_min 1.00
_cell_volume 3963.20(15)
_computing_cell_refinement 'Denzo/Scalepack (Otwinowski & Minor, 1997)'
_computing_data_collection 'Collect (Bruker AXS BV, 1997-2008)'
_computing_data_reduction 'Denzo/Scalepack (Otwinowski & Minor, 1997)'
_computing_molecular_graphics 'Diamond v.3.2c (Brandenburg, 2009)'
_computing_publication_material 'SHELXL-97 (Sheldrick, 2008)'
_computing_structure_refinement 'SHELXL-97 (Sheldrick, 2008)'
_computing_structure_solution 'SHELXS-97 (Sheldrick, 2008)'
_diffrn_ambient_temperature 120(2)
_diffrn_detector_area_resol_mean 9
_diffrn_measured_fraction_theta_full 0.998
_diffrn_measured_fraction_theta_max 0.998
_diffrn_measurement_device '95mm CCD camera on \k-goniostat'
_diffrn_measurement_device_type 'Nonius KappaCCD'
_diffrn_measurement_method '\f scans and \w scans with \k offset'
_diffrn_radiation_monochromator 'horizontally mounted graphite crystal'
_diffrn_radiation_source 'fine-focus sealed tube'
_diffrn_radiation_type MoK\a
_diffrn_radiation_wavelength 0.71073
_diffrn_reflns_av_R_equivalents 0.0483
_diffrn_reflns_av_sigmaI/netI 0.0484
_diffrn_reflns_limit_h_max 11
_diffrn_reflns_limit_h_min -10
_diffrn_reflns_limit_k_max 31
_diffrn_reflns_limit_k_min -31
_diffrn_reflns_limit_l_max 21
_diffrn_reflns_limit_l_min -20
_diffrn_reflns_number 32836
_diffrn_reflns_theta_full 26.00
_diffrn_reflns_theta_max 26.00
_diffrn_reflns_theta_min 1.43
_exptl_absorpt_coefficient_mu 1.552
_exptl_absorpt_correction_T_max 0.8309
_exptl_absorpt_correction_T_min 0.7099
_exptl_absorpt_correction_type multi-scan
_exptl_absorpt_process_details 'SADABS-2008/1 (Sheldrick, 2008)'
_exptl_crystal_colour green
_exptl_crystal_density_diffrn 1.690
_exptl_crystal_density_method 'not measured'
_exptl_crystal_description block
_exptl_crystal_F_000 2048
_exptl_crystal_size_max 0.24
_exptl_crystal_size_mid 0.18
_exptl_crystal_size_min 0.12
_refine_diff_density_max 1.254
_refine_diff_density_min -1.058
_refine_diff_density_rms 0.130
_refine_ls_extinction_method none
_refine_ls_goodness_of_fit_ref 1.039
_refine_ls_hydrogen_treatment constr
_refine_ls_matrix_type full
_refine_ls_number_parameters 512
_refine_ls_number_reflns 7772
_refine_ls_number_restraints 26
_refine_ls_restrained_S_all 1.046
_refine_ls_R_factor_all 0.0870
_refine_ls_R_factor_gt 0.0625
_refine_ls_shift/su_max 0.000
_refine_ls_shift/su_mean 0.000
_refine_ls_structure_factor_coef Fsqd
_refine_ls_weighting_details 'calc w=1/[\s^2^(Fo^2^)+(0.0889P)^2^+18.6674P] where P=(Fo^2^+2Fc^2^)/3'
_refine_ls_weighting_scheme calc
_refine_ls_wR_factor_gt 0.1631
_refine_ls_wR_factor_ref 0.1799
_reflns_number_gt 5906
_reflns_number_total 7772
_reflns_threshold_expression >2sigma(I)
_cod_data_source_file c0dt00008f.txt
_cod_data_source_block 2b
_cod_original_sg_symbol_H-M 'P 21/n'
_cod_database_code 7025809

loop_
_symmetry_equiv_pos_as_xyz
'x, y, z'
'-x+1/2, y+1/2, -z+1/2'
'-x, -y, -z'
'x-1/2, -y-1/2, z-1/2'

loop_
_atom_site_label
_atom_site_type_symbol
_atom_site_fract_x
_atom_site_fract_y
_atom_site_fract_z
_atom_site_U_iso_or_equiv
_atom_site_adp_type
_atom_site_occupancy
_atom_site_symmetry_multiplicity
_atom_site_calc_flag
_atom_site_refinement_flags
_atom_site_disorder_assembly
_atom_site_disorder_group
Cu1 Cu 0.18532(7) 0.41579(2) 0.43593(4) 0.01892(17) Uani 1 1 d . . .
Cu2 Cu 0.15485(7) 0.43195(2) 0.03221(4) 0.02060(18) Uani 1 1 d . . .
Cl1 Cl 0.4244(2) 0.35948(9) 0.21140(12) 0.0614(5) Uani 1 1 d . . .
Cl2 Cl 0.71914(19) 0.38503(8) 0.27080(12) 0.0544(5) Uani 1 1 d . . .
Cl3 Cl 0.5492(3) 0.31235(10) 0.35512(14) 0.0740(6) Uani 1 1 d . . .
O1 O -0.0093(4) 0.39160(14) 0.5656(2) 0.0269(8) Uani 1 1 d D . .
H1O H 0.0310 0.4209 0.5771 0.040 Uiso 1 1 d RD . .
O2 O 0.1822(4) 0.35073(13) 0.3747(2) 0.0229(8) Uani 1 1 d . . .
O3 O 0.3368(4) 0.45693(13) 0.3816(2) 0.0196(7) Uani 1 1 d . . .
O4 O 0.1192(4) 0.47772(13) 0.5709(2) 0.0240(8) Uani 1 1 d . . .
O5 O 0.0085(4) 0.44527(14) 0.3470(2) 0.0244(8) Uani 1 1 d . . .
H5O H -0.0351 0.4692 0.3710 0.029(16) Uiso 1 1 d R . .
O6 O 0.3789(5) 0.38280(14) 0.5367(3) 0.0418(11) Uani 1 1 d . . .
O8 O 0.5659(6) 0.3335(2) 0.5540(5) 0.083(2) Uani 1 1 d . . .
O7 O 0.3504(5) 0.29924(14) 0.5327(3) 0.0393(11) Uani 1 1 d . . .
O1A O -0.0595(4) 0.42085(13) -0.1001(2) 0.0235(8) Uani 1 1 d . . .
H1P H -0.0080 0.4494 -0.1045 0.035 Uiso 1 1 d R . .
O2A O 0.1341(4) 0.36800(13) 0.0917(2) 0.0234(8) Uani 1 1 d . . .
O3A O 0.3047(4) 0.46722(13) 0.0986(2) 0.0208(7) Uani 1 1 d . . .
O4A O 0.0835(4) 0.50451(14) -0.0933(2) 0.0243(8) Uani 1 1 d . . .
O5A O 0.3450(4) 0.39069(14) -0.0440(2) 0.0305(9) Uani 1 1 d . . .
O6A O 0.4969(4) 0.33056(15) -0.0781(3) 0.0339(9) Uani 1 1 d . . .
O7A O 0.2655(5) 0.31199(15) -0.0644(3) 0.0433(12) Uani 1 1 d . . .
N1 N 0.0491(5) 0.37479(16) 0.4989(2) 0.0204(9) Uani 1 1 d D . .
N2 N 0.1952(4) 0.47605(16) 0.5057(2) 0.0194(9) Uani 1 1 d . . .
N3 N 0.4291(5) 0.33799(18) 0.5407(3) 0.0305(11) Uani 1 1 d . . .
N4 N 0.0760(5) 0.27167(16) 0.3683(3) 0.0246(10) Uani 1 1 d . . .
H4N H 0.0268 0.2476 0.3889 0.037 Uiso 1 1 d R . .
N5 N 0.4528(5) 0.53468(16) 0.3882(2) 0.0206(9) Uani 1 1 d . . .
H5 H 0.4613 0.5652 0.4105 0.031 Uiso 1 1 d R . .
N6 N 0.0381(5) 0.28709(16) 0.0806(3) 0.0233(9) Uani 1 1 d . . .
H6 H -0.0296 0.2607 0.0599 0.035 Uiso 1 1 d R . .
N7 N 0.4576(5) 0.53652(16) 0.0991(2) 0.0200(9) Uani 1 1 d . . .
H7 H 0.4819 0.5674 0.0728 0.030 Uiso 1 1 d R . .
N8 N 0.0017(4) 0.39901(16) -0.0346(2) 0.0201(9) Uani 1 1 d . . .
N9 N 0.1702(4) 0.49489(16) -0.0300(2) 0.0186(9) Uani 1 1 d . . .
N10 N 0.3681(5) 0.34354(16) -0.0626(3) 0.0260(10) Uani 1 1 d . . .
C1 C 0.0987(6) 0.3169(2) 0.4022(3) 0.0229(11) Uani 1 1 d . . .
C2 C 0.0198(6) 0.3288(2) 0.4760(3) 0.0244(11) Uani 1 1 d . . .
C3 C -0.0786(8) 0.2912(2) 0.5155(4) 0.0426(16) Uani 1 1 d . . .
H3A H -0.1199 0.3078 0.5612 0.064 Uiso 1 1 calc R . .
H3B H -0.0206 0.2606 0.5321 0.064 Uiso 1 1 calc R . .
H3C H -0.1599 0.2805 0.4790 0.064 Uiso 1 1 calc R . .
C4 C 0.2799(5) 0.51386(18) 0.4868(3) 0.0185(10) Uani 1 1 d . . .
C5 C 0.3013(6) 0.56402(19) 0.5295(3) 0.0234(11) Uani 1 1 d . . .
H5A H 0.2401 0.5642 0.5754 0.035 Uiso 1 1 calc R . .
H5B H 0.2715 0.5929 0.4950 0.035 Uiso 1 1 calc R . .
H5C H 0.4062 0.5679 0.5462 0.035 Uiso 1 1 calc R . .
C6 C 0.3590(5) 0.50071(19) 0.4142(3) 0.0182(10) Uani 1 1 d . . .
C7 C 0.1420(6) 0.2592(2) 0.2946(3) 0.0242(11) Uani 1 1 d . . .
H7A H 0.1438 0.2210 0.2877 0.029 Uiso 1 1 calc R . .
H7B H 0.2460 0.2719 0.2958 0.029 Uiso 1 1 calc R . .
C8 C 0.0550(6) 0.2839(2) 0.2256(3) 0.0271(12) Uani 1 1 d . . .
H8A H 0.0563 0.3222 0.2311 0.032 Uiso 1 1 calc R . .
H8B H -0.0498 0.2722 0.2251 0.032 Uiso 1 1 calc R . .
C9 C 0.1243(6) 0.2684(2) 0.1493(3) 0.0248(11) Uani 1 1 d . . .
H9A H 0.2263 0.2827 0.1486 0.030 Uiso 1 1 calc R . .
H9B H 0.1317 0.2300 0.1468 0.030 Uiso 1 1 calc R . .
C10 C 0.5369(6) 0.5250(2) 0.3184(3) 0.0214(11) Uani 1 1 d . . .
H10A H 0.5676 0.4880 0.3177 0.026 Uiso 1 1 calc R . .
H10B H 0.6282 0.5465 0.3209 0.026 Uiso 1 1 calc R . .
C11 C 0.4477(6) 0.5373(2) 0.2433(3) 0.0231(11) Uani 1 1 d . . .
H11A H 0.3525 0.5179 0.2423 0.028 Uiso 1 1 calc R . .
H11B H 0.4246 0.5749 0.2413 0.028 Uiso 1 1 calc R . .
C12 C 0.5347(6) 0.5223(2) 0.1729(3) 0.0216(11) Uani 1 1 d . . .
H12A H 0.6328 0.5397 0.1764 0.026 Uiso 1 1 calc R . .
H12B H 0.5521 0.4843 0.1736 0.026 Uiso 1 1 calc R . .
C13 C 0.0526(6) 0.3354(2) 0.0554(3) 0.0219(11) Uani 1 1 d . . .
C14 C -0.0295(5) 0.35155(19) -0.0183(3) 0.0214(11) Uani 1 1 d . . .
C15 C -0.1274(7) 0.3165(2) -0.0676(4) 0.0341(14) Uani 1 1 d . . .
H15A H -0.1895 0.3374 -0.1040 0.051 Uiso 1 1 calc R . .
H15B H -0.1911 0.2962 -0.0340 0.051 Uiso 1 1 calc R . .
H15C H -0.0657 0.2928 -0.0971 0.051 Uiso 1 1 calc R . .
C16 C 0.2742(5) 0.52716(19) -0.0073(3) 0.0183(10) Uani 1 1 d . . .
C17 C 0.3153(6) 0.5759(2) -0.0472(3) 0.0232(11) Uani 1 1 d . . .
H17A H 0.2473 0.5816 -0.0926 0.035 Uiso 1 1 calc R . .
H17B H 0.4174 0.5731 -0.0644 0.035 Uiso 1 1 calc R . .
H17C H 0.3084 0.6052 -0.0110 0.035 Uiso 1 1 calc R . .
C18 C 0.3484(5) 0.50868(18) 0.0674(3) 0.0183(10) Uani 1 1 d . . .
C19 C 0.0419(7) 0.4588(3) 0.2687(4) 0.0401(15) Uani 1 1 d . . .
H19A H 0.0974 0.4916 0.2689 0.060 Uiso 1 1 calc R . .
H19B H -0.0509 0.4628 0.2372 0.060 Uiso 1 1 calc R . .
H19C H 0.1022 0.4312 0.2464 0.060 Uiso 1 1 calc R . .
C20 C 0.5382(8) 0.3652(3) 0.2942(5) 0.0527(18) Uani 1 1 d . . .
H20 H 0.4963 0.3942 0.3253 0.063 Uiso 1 1 calc R . .
C21 C 0.6942(14) 0.1620(7) 0.206(2) 0.162(11) Uani 0.731(4) 1 d PDU A 1
H21 H 0.6902 0.1496 0.1505 0.194 Uiso 0.731(4) 1 calc PR A 1
Cl4 Cl 0.8774(3) 0.16068(8) 0.23577(14) 0.0459(7) Uani 0.731(4) 1 d PD A 1
Cl5 Cl 0.5906(3) 0.11811(18) 0.2566(2) 0.0780(12) Uani 0.731(4) 1 d PD A 1
Cl6 Cl 0.6226(4) 0.22476(12) 0.2030(2) 0.0782(11) Uani 0.731(4) 1 d PD A 1
C21B C 0.573(2) 0.1375(7) 0.244(3) 0.080(2) Uani 0.269(4) 1 d PDU A 2
H21B H 0.5959 0.1444 0.3009 0.096 Uiso 0.269(4) 1 calc PR A 2
Cl4B Cl 0.7118(13) 0.1637(4) 0.2044(7) 0.080(2) Uani 0.269(4) 1 d PD A 2
Cl5B Cl 0.4178(11) 0.1664(4) 0.2307(5) 0.080(2) Uani 0.269(4) 1 d PD A 2
Cl6B Cl 0.5817(12) 0.0751(4) 0.2406(5) 0.080(2) Uani 0.269(4) 1 d PD A 2

loop_
_atom_site_aniso_label
_atom_site_aniso_U_11
_atom_site_aniso_U_22
_atom_site_aniso_U_33
_atom_site_aniso_U_23
_atom_site_aniso_U_13
_atom_site_aniso_U_12
Cu1 0.0204(3) 0.0160(3) 0.0205(3) -0.0017(2) 0.0024(2) -0.0017(2)
Cu2 0.0224(3) 0.0212(3) 0.0179(3) 0.0014(2) -0.0032(2) -0.0068(2)
Cl1 0.0479(10) 0.0861(14) 0.0489(11) 0.0109(10) -0.0139(8) -0.0137(10)
Cl2 0.0387(9) 0.0632(11) 0.0611(11) -0.0102(9) 0.0004(8) -0.0192(8)
Cl3 0.0789(15) 0.0790(15) 0.0635(14) 0.0196(11) -0.0041(11) -0.0066(12)
O1 0.032(2) 0.0263(19) 0.0232(19) -0.0038(15) 0.0053(16) -0.0044(16)
O2 0.0235(18) 0.0187(17) 0.0269(19) -0.0010(15) 0.0035(15) -0.0021(14)
O3 0.0208(18) 0.0181(17) 0.0200(18) -0.0033(14) 0.0002(14) -0.0013(14)
O4 0.030(2) 0.0219(18) 0.0205(18) -0.0029(15) 0.0070(15) 0.0017(15)
O5 0.028(2) 0.0252(19) 0.0200(19) -0.0009(15) 0.0005(15) 0.0062(15)
O6 0.035(2) 0.0177(19) 0.070(3) -0.005(2) -0.021(2) 0.0037(17)
O8 0.042(3) 0.059(4) 0.149(7) 0.053(4) -0.001(4) 0.001(3)
O7 0.044(2) 0.0152(19) 0.057(3) -0.0033(18) -0.018(2) 0.0006(17)
O1A 0.0234(19) 0.0223(18) 0.0243(19) -0.0010(15) -0.0055(15) 0.0010(14)
O2A 0.0266(19) 0.0206(18) 0.0226(19) -0.0003(15) -0.0031(15) -0.0080(15)
O3A 0.0235(18) 0.0203(18) 0.0183(18) 0.0014(14) -0.0024(14) -0.0030(14)
O4A 0.0269(19) 0.0275(19) 0.0179(18) 0.0028(15) -0.0057(15) -0.0006(15)
O5A 0.029(2) 0.0165(18) 0.047(2) 0.0012(17) 0.0165(18) 0.0002(15)
O6A 0.025(2) 0.029(2) 0.048(3) -0.0077(19) 0.0060(18) 0.0051(16)
O7A 0.033(2) 0.020(2) 0.078(3) 0.001(2) 0.012(2) -0.0044(17)
N1 0.021(2) 0.022(2) 0.018(2) -0.0020(17) -0.0014(17) 0.0020(17)
N2 0.019(2) 0.021(2) 0.019(2) 0.0010(17) 0.0020(17) 0.0044(17)
N3 0.030(3) 0.025(2) 0.036(3) 0.008(2) -0.002(2) 0.006(2)
N4 0.036(3) 0.015(2) 0.023(2) -0.0006(18) 0.0023(19) -0.0065(18)
N5 0.025(2) 0.019(2) 0.018(2) -0.0020(17) 0.0005(18) -0.0025(17)
N6 0.027(2) 0.018(2) 0.025(2) 0.0001(18) -0.0011(19) -0.0054(17)
N7 0.020(2) 0.021(2) 0.020(2) 0.0013(17) 0.0018(17) -0.0040(17)
N8 0.016(2) 0.025(2) 0.019(2) -0.0016(18) 0.0009(17) 0.0023(17)
N9 0.019(2) 0.022(2) 0.014(2) -0.0011(17) -0.0010(16) 0.0028(17)
N10 0.025(2) 0.019(2) 0.034(3) 0.0038(19) 0.003(2) 0.0011(18)
C1 0.026(3) 0.023(3) 0.020(3) 0.001(2) -0.003(2) 0.001(2)
C2 0.026(3) 0.025(3) 0.022(3) 0.003(2) -0.001(2) -0.005(2)
C3 0.061(4) 0.030(3) 0.038(4) -0.003(3) 0.015(3) -0.017(3)
C4 0.020(2) 0.018(2) 0.017(2) -0.0005(19) -0.001(2) 0.0022(19)
C5 0.025(3) 0.020(3) 0.025(3) -0.002(2) 0.002(2) 0.001(2)
C6 0.017(2) 0.019(2) 0.018(2) 0.001(2) -0.0031(19) 0.0033(19)
C7 0.032(3) 0.018(2) 0.023(3) -0.005(2) 0.001(2) -0.001(2)
C8 0.034(3) 0.022(3) 0.025(3) 0.000(2) 0.000(2) -0.002(2)
C9 0.030(3) 0.020(2) 0.024(3) 0.000(2) -0.001(2) -0.003(2)
C10 0.022(3) 0.022(3) 0.020(3) -0.001(2) 0.002(2) -0.002(2)
C11 0.020(3) 0.030(3) 0.019(3) -0.001(2) 0.000(2) -0.004(2)
C12 0.020(3) 0.025(3) 0.019(3) 0.000(2) -0.002(2) -0.004(2)
C13 0.021(3) 0.024(3) 0.021(3) -0.003(2) 0.002(2) -0.002(2)
C14 0.017(2) 0.022(3) 0.025(3) -0.006(2) -0.002(2) 0.003(2)
C15 0.033(3) 0.023(3) 0.045(4) -0.012(3) -0.011(3) -0.001(2)
C16 0.020(2) 0.021(2) 0.014(2) -0.0041(19) 0.0010(19) 0.003(2)
C17 0.022(3) 0.023(3) 0.025(3) 0.003(2) 0.003(2) 0.003(2)
C18 0.020(2) 0.017(2) 0.018(2) -0.001(2) 0.0033(19) 0.0015(19)
C19 0.038(4) 0.054(4) 0.029(3) 0.000(3) 0.004(3) -0.003(3)
C20 0.042(4) 0.066(5) 0.050(4) -0.007(4) 0.002(3) -0.005(3)
C21 0.165(14) 0.151(13) 0.169(14) -0.006(9) 0.023(9) -0.018(9)
Cl4 0.0558(15) 0.0319(11) 0.0486(14) 0.0005(9) -0.0141(11) -0.0088(10)
Cl5 0.0611(18) 0.126(4) 0.0470(18) 0.029(2) 0.0037(14) -0.0372(19)
Cl6 0.072(2) 0.0651(19) 0.096(2) -0.0187(17) -0.0078(18) 0.0251(15)
C21B 0.109(4) 0.086(4) 0.047(3) 0.001(2) 0.024(3) 0.031(3)
Cl4B 0.109(4) 0.086(4) 0.047(3) 0.001(2) 0.024(3) 0.031(3)
Cl5B 0.109(4) 0.086(4) 0.047(3) 0.001(2) 0.024(3) 0.031(3)
Cl6B 0.109(4) 0.086(4) 0.047(3) 0.001(2) 0.024(3) 0.031(3)

loop_
_atom_type_symbol
_atom_type_description
_atom_type_scat_dispersion_real
_atom_type_scat_dispersion_imag
_atom_type_scat_source
C C 0.0033 0.0016 'International Tables Vol C Tables 4.2.6.8 and 6.1.1.4'
H H 0.0000 0.0000 'International Tables Vol C Tables 4.2.6.8 and 6.1.1.4'
N N 0.0061 0.0033 'International Tables Vol C Tables 4.2.6.8 and 6.1.1.4'
O O 0.0106 0.0060 'International Tables Vol C Tables 4.2.6.8 and 6.1.1.4'
Cl Cl 0.1484 0.1585 'International Tables Vol C Tables 4.2.6.8 and 6.1.1.4'
Cu Cu 0.3201 1.2651 'International Tables Vol C Tables 4.2.6.8 and 6.1.1.4'

loop_
_geom_angle_atom_site_label_1
_geom_angle_atom_site_label_2
_geom_angle_atom_site_label_3
_geom_angle
N2 Cu1 N1 95.81(16)
N2 Cu1 O2 174.25(16)
N1 Cu1 O2 81.02(15)
N2 Cu1 O3 81.45(15)
N1 Cu1 O3 174.28(16)
O2 Cu1 O3 101.28(14)
N2 Cu1 O5 99.00(15)
N1 Cu1 O5 96.38(15)
O2 Cu1 O5 86.16(14)
O3 Cu1 O5 89.02(14)
N9 Cu2 N8 96.02(17)
N9 Cu2 O2A 177.89(16)
N8 Cu2 O2A 81.87(16)
N9 Cu2 O3A 82.47(15)
N8 Cu2 O3A 178.03(16)
O2A Cu2 O3A 99.63(14)
N1 O1 H1O 107.5
C1 O2 Cu1 112.5(3)
C6 O3 Cu1 111.4(3)
C19 O5 Cu1 122.5(3)
C19 O5 H5O 113.7
Cu1 O5 H5O 103.9
N8 O1A H1P 102.8
C13 O2A Cu2 111.7(3)
C18 O3A Cu2 111.5(3)
C2 N1 O1 118.5(4)
C2 N1 Cu1 117.0(3)
O1 N1 Cu1 124.5(3)
C4 N2 O4 121.2(4)
C4 N2 Cu1 117.1(3)
O4 N2 Cu1 121.7(3)
O7 N3 O6 122.8(5)
O7 N3 O8 120.4(5)
O6 N3 O8 116.8(5)
C1 N4 C7 121.2(4)
C1 N4 H4N 122.5
C7 N4 H4N 116.2
C6 N5 C10 121.9(4)
C6 N5 H5 119.8
C10 N5 H5 118.1
C13 N6 C9 121.0(4)
C13 N6 H6 127.3
C9 N6 H6 111.6
C18 N7 C12 122.6(4)
C18 N7 H7 116.4
C12 N7 H7 120.9
C14 N8 O1A 119.4(4)
C14 N8 Cu2 116.2(4)
O1A N8 Cu2 124.1(3)
C16 N9 O4A 121.0(4)
C16 N9 Cu2 115.8(3)
O4A N9 Cu2 123.2(3)
O7A N10 O6A 121.5(4)
O7A N10 O5A 120.3(4)
O6A N10 O5A 118.2(4)
O2 C1 N4 122.1(5)
O2 C1 C2 119.0(4)
N4 C1 C2 118.9(5)
N1 C2 C3 125.6(5)
N1 C2 C1 110.5(4)
C3 C2 C1 123.9(5)
C2 C3 H3A 109.5
C2 C3 H3B 109.5
H3A C3 H3B 109.5
C2 C3 H3C 109.5
H3A C3 H3C 109.5
H3B C3 H3C 109.5
N2 C4 C5 126.5(5)
N2 C4 C6 110.3(4)
C5 C4 C6 123.2(4)
C4 C5 H5A 109.5
C4 C5 H5B 109.5
H5A C5 H5B 109.5
C4 C5 H5C 109.5
H5A C5 H5C 109.5
H5B C5 H5C 109.5
O3 C6 N5 122.4(4)
O3 C6 C4 119.6(4)
N5 C6 C4 118.0(4)
N4 C7 C8 111.4(4)
N4 C7 H7A 109.3
C8 C7 H7A 109.3
N4 C7 H7B 109.3
C8 C7 H7B 109.3
H7A C7 H7B 108.0
C7 C8 C9 109.9(4)
C7 C8 H8A 109.7
C9 C8 H8A 109.7
C7 C8 H8B 109.7
C9 C8 H8B 109.7
H8A C8 H8B 108.2
N6 C9 C8 112.4(4)
N6 C9 H9A 109.1
C8 C9 H9A 109.1
N6 C9 H9B 109.1
C8 C9 H9B 109.1
H9A C9 H9B 107.8
N5 C10 C11 112.6(4)
N5 C10 H10A 109.1
C11 C10 H10A 109.1
N5 C10 H10B 109.1
C11 C10 H10B 109.1
H10A C10 H10B 107.8
C12 C11 C10 110.4(4)
C12 C11 H11A 109.6
C10 C11 H11A 109.6
C12 C11 H11B 109.6
C10 C11 H11B 109.6
H11A C11 H11B 108.1
N7 C12 C11 112.6(4)
N7 C12 H12A 109.1
C11 C12 H12A 109.1
N7 C12 H12B 109.1
C11 C12 H12B 109.1
H12A C12 H12B 107.8
O2A C13 N6 121.8(5)
O2A C13 C14 119.3(5)
N6 C13 C14 119.0(4)
N8 C14 C13 110.0(4)
N8 C14 C15 125.3(5)
C13 C14 C15 124.6(5)
C14 C15 H15A 109.5
C14 C15 H15B 109.5
H15A C15 H15B 109.5
C14 C15 H15C 109.5
H15A C15 H15C 109.5
H15B C15 H15C 109.5
N9 C16 C17 126.4(5)
N9 C16 C18 110.1(4)
C17 C16 C18 123.5(4)
C16 C17 H17A 109.5
C16 C17 H17B 109.5
H17A C17 H17B 109.5
C16 C17 H17C 109.5
H17A C17 H17C 109.5
H17B C17 H17C 109.5
O3A C18 N7 121.7(5)
O3A C18 C16 119.6(4)
N7 C18 C16 118.6(4)
O5 C19 H19A 109.5
O5 C19 H19B 109.5
H19A C19 H19B 109.5
O5 C19 H19C 109.5
H19A C19 H19C 109.5
H19B C19 H19C 109.5
Cl3 C20 Cl1 116.8(5)
Cl3 C20 Cl2 109.7(4)
Cl1 C20 Cl2 111.0(4)
Cl3 C20 H20 106.2
Cl1 C20 H20 106.2
Cl2 C20 H20 106.2
Cl4 C21 Cl5 111.9(13)
Cl4 C21 Cl6 112.2(13)
Cl5 C21 Cl6 114.5(14)
Cl4 C21 H21 105.8
Cl5 C21 H21 105.8
Cl6 C21 H21 105.8
Cl5B C21B Cl4B 116.1(14)
Cl5B C21B Cl6B 120.5(16)
Cl4B C21B Cl6B 111.1(14)
Cl5B C21B H21B 101.8
Cl4B C21B H21B 101.8
Cl6B C21B H21B 101.8

loop_
_geom_bond_atom_site_label_1
_geom_bond_atom_site_label_2
_geom_bond_distance
_geom_bond_site_symmetry_2
_geom_bond_publ_flag
Cu1 N2 1.956(4) . yes
Cu1 N1 1.974(4) . yes
Cu1 O2 1.975(3) . yes
Cu1 O3 1.989(3) . yes
Cu1 O5 2.284(4) . yes
Cu2 N9 1.947(4) . yes
Cu2 N8 1.947(4) . yes
Cu2 O2A 1.948(3) . yes
Cu2 O3A 1.949(3) . yes
Cu2 O4A 2.927(4) 3_565 yes
Cl1 C20 1.719(8) . ?
Cl2 C20 1.769(7) . ?
Cl3 C20 1.714(8) . ?
O1 N1 1.350(5) . ?
O1 H1O 0.8548 . ?
O2 C1 1.256(6) . ?
O3 C6 1.268(6) . ?
O4 N2 1.337(5) . ?
O5 C19 1.431(7) . ?
O5 H5O 0.8453 . ?
O6 N3 1.238(6) . ?
O8 N3 1.247(7) . ?
O7 N3 1.227(6) . ?
O1A N8 1.351(6) . ?
O1A H1P 0.8734 . ?
O2A C13 1.259(6) . ?
O3A C18 1.263(6) . ?
O4A N9 1.331(5) . ?
O5A N10 1.273(6) . ?
O6A N10 1.246(6) . ?
O7A N10 1.228(6) . ?
N1 C2 1.270(7) . ?
N2 C4 1.286(6) . ?
N4 C1 1.311(7) . ?
N4 C7 1.455(7) . ?
N4 H4N 0.8467 . ?
N5 C6 1.306(6) . ?
N5 C10 1.466(6) . ?
N5 H5 0.8750 . ?
N6 C13 1.325(7) . ?
N6 C9 1.461(7) . ?
N6 H6 0.9692 . ?
N7 C18 1.314(6) . ?
N7 C12 1.461(7) . ?
N7 H7 0.9445 . ?
N8 C14 1.286(7) . ?
N9 C16 1.298(6) . ?
C1 C2 1.509(7) . ?
C2 C3 1.494(8) . ?
C3 H3A 0.9800 . ?
C3 H3B 0.9800 . ?
C3 H3C 0.9800 . ?
C4 C5 1.492(7) . ?
C4 C6 1.500(7) . ?
C5 H5A 0.9800 . ?
C5 H5B 0.9800 . ?
C5 H5C 0.9800 . ?
C7 C8 1.527(8) . ?
C7 H7A 0.9900 . ?
C7 H7B 0.9900 . ?
C8 C9 1.528(7) . ?
C8 H8A 0.9900 . ?
C8 H8B 0.9900 . ?
C9 H9A 0.9900 . ?
C9 H9B 0.9900 . ?
C10 C11 1.520(7) . ?
C10 H10A 0.9900 . ?
C10 H10B 0.9900 . ?
C11 C12 1.518(7) . ?
C11 H11A 0.9900 . ?
C11 H11B 0.9900 . ?
C12 H12A 0.9900 . ?
C12 H12B 0.9900 . ?
C13 C14 1.494(7) . ?
C14 C15 1.496(7) . ?
C15 H15A 0.9800 . ?
C15 H15B 0.9800 . ?
C15 H15C 0.9800 . ?
C16 C17 1.483(7) . ?
C16 C18 1.494(7) . ?
C17 H17A 0.9800 . ?
C17 H17B 0.9800 . ?
C17 H17C 0.9800 . ?
C19 H19A 0.9800 . ?
C19 H19B 0.9800 . ?
C19 H19C 0.9800 . ?
C20 H20 1.0000 . ?
C21 Cl4 1.705(17) . ?
C21 Cl5 1.723(16) . ?
C21 Cl6 1.738(16) . ?
C21 H21 1.0000 . ?
C21B Cl5B 1.586(17) . ?
C21B Cl4B 1.602(17) . ?
C21B Cl6B 1.607(17) . ?
C21B H21B 1.0000 . ?

loop_
_geom_hbond_atom_site_label_D
_geom_hbond_atom_site_label_H
_geom_hbond_atom_site_label_A
_geom_hbond_distance_DH
_geom_hbond_distance_HA
_geom_hbond_distance_DA
_geom_hbond_angle_DHA
_geom_hbond_site_symmetry_A
_geom_hbond_publ_flag
O1 H1O O4 0.85 1.67 2.498(5) 162.7 . yes
O5 H5O O4 0.85 1.87 2.714(5) 175.8 3_566 yes
O1A H1P O4A 0.87 1.65 2.507(5) 168.1 . yes
N4 H4N O6A 0.85 2.11 2.884(6) 152.1 4_566 yes
N5 H5 O6 0.87 2.13 2.877(6) 142.3 3_666 yes
N6 H6 O7 0.97 1.93 2.887(6) 170.1 4_565 yes
N7 H7 O5A 0.94 1.97 2.775(5) 141.3 3_665 yes
